data_4518190
loop_
_publ_author_name
'Chen, Junling'
'Zhang, Heng'
'Li, Bo'
'Yang, Jingzhi'
'Li, Xiongwen'
'Zhang, Tiexin'
'He, Cheng'
'Duan, Chunying'
'Wang, Liya'

_publ_section_title
;
 Bioinspired Carboxylate--Water Coordination Polymers with Hydrogen-Bond
 Clusters and Local Coordination Flexibility for Electrochemical Water
 Splitting
;
_journal_name_full 'ACS Applied Energy Materials'
_journal_paper_doi 10.1021/acsaem.0c01552
_journal_year 2020
_chemical_formula_moiety 'C23 H20 Co2 O17, 1.5(H2 O)'
_chemical_formula_sum 'C23 H23 Co2 O18.5'
_chemical_formula_weight 713.27
_space_group_crystal_system monoclinic
_space_group_IT_number 15
_space_group_name_Hall '-C 2yc'
_space_group_name_H-M_alt 'C 1 2/c 1'
_atom_sites_solution_hydrogens mixed
_audit_creation_date 2020-09-18
_audit_creation_method
;
Olex2 1.2
(compiled 2018.05.29 svn.r3508 for OlexSys, GUI svn.r5506)
;
_audit_update_record
;
2020-09-20 deposited with the CCDC.	2020-09-21 downloaded from the CCDC.
;
_cell_angle_alpha 90
_cell_angle_beta 127.180(9)
_cell_angle_gamma 90
_cell_formula_units_Z 8
_cell_length_a 24.130(2)
_cell_length_b 14.8945(12)
_cell_length_c 19.8961(16)
_cell_measurement_reflns_used 5898
_cell_measurement_temperature 339.98(10)
_cell_measurement_theta_max 29.7980
_cell_measurement_theta_min 1.7510
_cell_volume 5697.3(11)
_computing_molecular_graphics 'Olex2 (Dolomanov et al., 2009)'
_computing_publication_material 'Olex2 (Dolomanov et al., 2009)'
_computing_structure_refinement 'ShelXL (Sheldrick, 2015)'
_computing_structure_solution 'SHELXT 2018/2 (Sheldrick, 2018)'
_diffrn_ambient_temperature 339.98(10)
_diffrn_measured_fraction_theta_full 0.978
_diffrn_measured_fraction_theta_max 0.978
_diffrn_measurement_device_type 'Bruker APEX-II CCD'
_diffrn_measurement_method '\f and \w scans'
_diffrn_radiation_type MoK\a
_diffrn_radiation_wavelength 0.71073
_diffrn_reflns_av_R_equivalents 0.1218
_diffrn_reflns_av_unetI/netI 0.0856
_diffrn_reflns_Laue_measured_fraction_full 0.978
_diffrn_reflns_Laue_measured_fraction_max 0.978
_diffrn_reflns_limit_h_max 26
_diffrn_reflns_limit_h_min -28
_diffrn_reflns_limit_k_max 16
_diffrn_reflns_limit_k_min -17
_diffrn_reflns_limit_l_max 20
_diffrn_reflns_limit_l_min -23
_diffrn_reflns_number 17700
_diffrn_reflns_point_group_measured_fraction_full 0.978
_diffrn_reflns_point_group_measured_fraction_max 0.978
_diffrn_reflns_theta_full 25.000
_diffrn_reflns_theta_max 25.000
_diffrn_reflns_theta_min 1.730
_exptl_absorpt_coefficient_mu 1.250
_exptl_absorpt_correction_T_max 0.741
_exptl_absorpt_correction_T_min 0.684
_exptl_absorpt_correction_type multi-scan
_exptl_crystal_colour red
_exptl_crystal_colour_primary red
_exptl_crystal_density_diffrn 1.663
_exptl_crystal_description block
_exptl_crystal_F_000 2904
_exptl_crystal_size_max 0.32
_exptl_crystal_size_mid 0.26
_exptl_crystal_size_min 0.24
_refine_diff_density_max 2.423
_refine_diff_density_min -0.761
_refine_diff_density_rms 0.176
_refine_ls_extinction_method none
_refine_ls_goodness_of_fit_ref 1.061
_refine_ls_hydrogen_treatment mixed
_refine_ls_matrix_type full
_refine_ls_number_parameters 427
_refine_ls_number_reflns 4912
_refine_ls_number_restraints 28
_refine_ls_restrained_S_all 1.060
_refine_ls_R_factor_all 0.1092
_refine_ls_R_factor_gt 0.0910
_refine_ls_shift/su_max 0.000
_refine_ls_shift/su_mean 0.000
_refine_ls_structure_factor_coef Fsqd
_refine_ls_weighting_details 'w=1/[\s^2^(Fo^2^)+(0.1939P)^2^+11.2506P] where P=(Fo^2^+2Fc^2^)/3'
_refine_ls_weighting_scheme calc
_refine_ls_wR_factor_gt 0.2644
_refine_ls_wR_factor_ref 0.2789
_reflns_Friedel_coverage 0.000
_reflns_number_gt 3742
_reflns_number_total 4912
_reflns_threshold_expression 'I > 2\s(I)'
_cod_data_source_file ae0c01552_si_004.cif
_cod_data_source_block Co-HL-67degree
_cod_original_cell_volume 5697.2(10)
_cod_original_formula_sum 'C23 H23 Co2 O18.50'
_cod_database_code 4518190
_shelx_shelxl_version_number 2018/3
_shelx_space_group_comment
;
The symmetry employed for this shelxl refinement is uniquely defined
by the following loop, which should always be used as a source of
symmetry information in preference to the above space-group names.
They are only intended as comments.
;
_shelx_estimated_absorpt_t_max 0.754
_shelx_estimated_absorpt_t_min 0.691
_olex2_refinement_description
;
1. Fixed Uiso
 At 1.2 times of:
  All C(H) groups, {H15A,H15B} of O15
 At 1.5 times of:
  All O(H) groups, {H19A,H19B} of O19, {H20A,H20B} of O20, {H13A,H13B} of O13,
   {H16A,H16B} of O16, {H17A,H17B} of O17, {H14A,H14B} of O14, {H18A,H18B} of
  O18
2. Restrained distances
 O16-H16A = O16-H16B
 0.85 with sigma of 0.02
 O18-H18A = O18-H18B
 0.85 with sigma of 0.02
 O17-H17A = O17-H17B
 0.85 with sigma of 0.02
 O14-H14A = O14-H14B
 0.85 with sigma of 0.02
 O13-H13A = O13-H13B
 0.85 with sigma of 0.02
 O20-H20A = O20-H20B
 0.85 with sigma of 0.02
 H18A-H18B
 1.34 with sigma of 0.04
 H16A-H16B
 1.34 with sigma of 0.04
 H17A-H17B
 1.34 with sigma of 0.04
 H20A-H20B
 1.34 with sigma of 0.04
 H14A-H14B
 1.34 with sigma of 0.04
 H13A-H13B
 1.34 with sigma of 0.04
 Co2-H16A \\sim Co2-H16B
 with sigma of 0.02
 Co1-H14A \\sim Co1-H14B
 with sigma of 0.02
 Co2-H17A \\sim Co2-H17B
 with sigma of 0.02
 Co1-H13A \\sim Co1-H13B
 with sigma of 0.02
3. Uiso/Uaniso restraints and constraints
Uanis(O19) \\sim Ueq: with sigma of 0.05 and sigma for terminal atoms of 0.1
4. Others
 Fixed Sof: H18A(0.5) H18B(0.5) O19(0.5) H19A(0.5) H19B(0.5) O20(0.5)
 H20A(0.5) H20B(0.5)
5.a Riding coordinates:
 O16(H16A,H16B), O18(H18A,H18B), O19(H19A,H19B)
5.b Secondary CH2 refined with riding coordinates:
 O15(H15A,H15B)
5.c Aromatic/amide H refined with riding coordinates:
 C0AA(H0AA), C7(H7), C9(H9), C11(H11), C13(H13), C17(H17), C19(H19), C21(H21),
 C23(H23)
5.d Idealised tetrahedral OH refined as rotating group:
 O6(H6)
;
_olex2_submission_special_instructions 'No special instructions were received'

loop_
_space_group_symop_operation_xyz
'x, y, z'
'-x, y, -z+1/2'
'x+1/2, y+1/2, z'
'-x+1/2, y+1/2, -z+1/2'
'-x, -y, -z'
'x, -y, z-1/2'
'-x+1/2, -y+1/2, -z'
'x+1/2, -y+1/2, z-1/2'

loop_
_atom_site_label
_atom_site_type_symbol
_atom_site_fract_x
_atom_site_fract_y
_atom_site_fract_z
_atom_site_U_iso_or_equiv
_atom_site_adp_type
_atom_site_occupancy
_atom_site_site_symmetry_order
_atom_site_calc_flag
_atom_site_refinement_flags_posn
_atom_site_refinement_flags_adp
_atom_site_refinement_flags_occupancy
_atom_site_disorder_assembly
_atom_site_disorder_group
Co1 Co 0.83445(5) 0.74025(6) 0.82147(5) 0.0334(3) Uani 1 1 d D . . . .
Co2 Co 0.34493(5) 0.99369(6) 0.35755(5) 0.0331(3) Uani 1 1 d D . . . .
O1 O 0.7371(3) 0.6892(4) 0.7358(3) 0.0509(13) Uani 1 1 d . . . . .
O2 O 0.7425(3) 0.5455(4) 0.7704(3) 0.0483(13) Uani 1 1 d . . . . .
O3 O 0.5111(3) 0.7969(4) 0.4638(4) 0.0551(14) Uani 1 1 d . . . . .
O4 O 0.4282(3) 0.6936(4) 0.3982(3) 0.0477(12) Uani 1 1 d . . . . .
O5 O 0.2519(4) 0.3147(5) 0.4322(4) 0.0707(18) Uani 1 1 d . . . . .
O6 O 0.1961(3) 0.3765(4) 0.4779(4) 0.0599(15) Uani 1 1 d . . . . .
H6 H 0.170692 0.332566 0.455665 0.090 Uiso 1 1 calc GR . . . .
O7 O 0.3403(4) 0.7925(4) 0.4245(4) 0.0555(15) Uani 1 1 d . . . . .
O8 O 0.3580(3) 0.9368(3) 0.4596(3) 0.0498(13) Uani 1 1 d . . . . .
O9 O 0.3838(4) 1.0298(4) 0.7214(4) 0.0638(17) Uani 1 1 d . . . . .
O10 O 0.3374(3) 0.9357(4) 0.7612(3) 0.0476(13) Uani 1 1 d . . . . .
O11 O 0.4897(3) 0.4647(4) 0.6193(4) 0.0545(14) Uani 1 1 d . . . . .
O12 O 0.3354(4) 0.6389(4) 0.6468(4) 0.0572(16) Uani 1 1 d . . . . .
O13 O 0.7918(3) 0.8662(4) 0.8166(4) 0.0568(15) Uani 1 1 d D . . . .
H13A H 0.749(2) 0.872(4) 0.797(7) 0.085 Uiso 1 1 d DR . . . .
H13B H 0.797(4) 0.912(4) 0.795(7) 0.085 Uiso 1 1 d DR . . . .
O14 O 0.8293(4) 0.7818(5) 0.7141(4) 0.0619(16) Uani 1 1 d D . . . .
H14A H 0.811(5) 0.749(5) 0.670(4) 0.093 Uiso 1 1 d DR . . . .
H14B H 0.864(3) 0.806(7) 0.719(4) 0.093 Uiso 1 1 d DR . . . .
O15 O 0.3907(2) 0.8812(3) 0.3376(3) 0.0355(10) Uani 1 1 d . . . . .
H15A H 0.388316 0.891767 0.287847 0.043 Uiso 1 1 calc R . . . .
H15B H 0.439170 0.874852 0.385687 0.043 Uiso 1 1 calc R . . . .
O16 O 0.4456(3) 1.0531(4) 0.4359(4) 0.0635(16) Uani 1 1 d D . . . .
H16A H 0.448810 1.108467 0.445189 0.095 Uiso 1 1 d DR . . . .
H16B H 0.482270 1.034527 0.443899 0.095 Uiso 1 1 d DR . . . .
O17 O 0.3098(3) 1.1145(4) 0.3807(4) 0.0537(14) Uani 1 1 d D . . . .
H17A H 0.308(5) 1.124(5) 0.422(4) 0.080 Uiso 1 1 d DR . . . .
H17B H 0.279(4) 1.151(5) 0.344(3) 0.080 Uiso 1 1 d DR . . . .
C0AA C 0.2970(5) 0.5054(5) 0.5680(5) 0.0447(18) Uani 1 1 d . . . . .
H0AA H 0.254690 0.512874 0.558905 0.054 Uiso 1 1 calc R . . . .
C1 C 0.7106(4) 0.6142(4) 0.7293(4) 0.0352(15) Uani 1 1 d . . . . .
C2 C 0.4850(4) 0.7218(5) 0.4608(5) 0.0397(15) Uani 1 1 d . . . . .
C3 C 0.2502(4) 0.3676(5) 0.4768(5) 0.0462(17) Uani 1 1 d . . . . .
C4 C 0.3502(4) 0.8565(5) 0.4711(4) 0.0406(16) Uani 1 1 d . . . . .
C5 C 0.3595(4) 0.9546(5) 0.7201(5) 0.0437(17) Uani 1 1 d . . . . .
C6 C 0.6328(4) 0.6076(5) 0.6644(4) 0.0364(15) Uani 1 1 d . . . . .
C7 C 0.5970(4) 0.6699(5) 0.5984(4) 0.0384(15) Uani 1 1 d . . . . .
H7 H 0.620810 0.717046 0.595546 0.046 Uiso 1 1 calc R . . . .
C8 C 0.5250(4) 0.6604(5) 0.5365(4) 0.0382(15) Uani 1 1 d . . . . .
C9 C 0.4887(4) 0.5925(5) 0.5438(5) 0.0413(16) Uani 1 1 d . . . . .
H9 H 0.440838 0.586752 0.503677 0.050 Uiso 1 1 calc R . . . .
C10 C 0.5254(4) 0.5339(5) 0.6120(5) 0.0407(16) Uani 1 1 d . . . . .
C11 C 0.5963(4) 0.5399(5) 0.6704(5) 0.0398(15) Uani 1 1 d . . . . .
H11 H 0.620114 0.498405 0.714077 0.048 Uiso 1 1 calc R . . . .
C12 C 0.4253(4) 0.4827(5) 0.6003(5) 0.0436(17) Uani 1 1 d . . . . .
C13 C 0.4131(4) 0.5568(5) 0.6321(5) 0.0454(17) Uani 1 1 d . . . . .
H13 H 0.447963 0.599178 0.664421 0.054 Uiso 1 1 calc R . . . .
C14 C 0.3506(4) 0.5672(5) 0.6161(5) 0.0408(16) Uani 1 1 d . . . . .
C16 C 0.3081(4) 0.4315(5) 0.5334(5) 0.0437(17) Uani 1 1 d . . . . .
C17 C 0.3723(4) 0.4207(5) 0.5490(5) 0.0460(18) Uani 1 1 d . . . . .
H17 H 0.379759 0.372709 0.525485 0.055 Uiso 1 1 calc R . . . .
C18 C 0.3440(4) 0.7259(5) 0.6288(5) 0.0437(17) Uani 1 1 d . . . . .
C19 C 0.3441(4) 0.7456(5) 0.5604(5) 0.0447(17) Uani 1 1 d . . . . .
H19 H 0.339451 0.700143 0.525234 0.054 Uiso 1 1 calc R . . . .
C20 C 0.3514(4) 0.8351(5) 0.5457(4) 0.0401(16) Uani 1 1 d . . . . .
C21 C 0.3594(4) 0.9029(5) 0.5995(5) 0.0456(17) Uani 1 1 d . . . . .
H21 H 0.367285 0.961799 0.591883 0.055 Uiso 1 1 calc R . . . .
C22 C 0.3554(4) 0.8817(5) 0.6648(5) 0.0426(17) Uani 1 1 d . . . . .
C23 C 0.3487(4) 0.7932(5) 0.6802(5) 0.0444(17) Uani 1 1 d . . . . .
H23 H 0.347295 0.778955 0.724705 0.053 Uiso 1 1 calc R . . . .
O18 O 0.500000 1.0926(12) 0.750000 0.126(5) Uani 1 2 d DS T P . .
H18A H 0.524490 1.057666 0.743850 0.190 Uiso 0.5 1 d DR . . . .
H18B H 0.475510 1.057666 0.756150 0.190 Uiso 0.5 1 d DR . . . .
O19 O 0.9464(15) 0.8299(16) 0.7485(18) 0.146(10) Uani 0.5 1 d . U . . .
H19A H 0.961727 0.806182 0.723812 0.218 Uiso 0.5 1 d R . . . .
H19B H 0.968687 0.878902 0.768342 0.218 Uiso 0.5 1 d R . . . .
O20 O 0.0792(5) 0.2930(8) 0.3832(7) 0.051(3) Uani 0.5 1 d D . . . .
H20A H 0.046(8) 0.329(12) 0.351(9) 0.077 Uiso 0.5 1 d DR . . . .
H20B H 0.091(9) 0.278(13) 0.353(9) 0.077 Uiso 0.5 1 d DR . . . .

loop_
_atom_site_aniso_label
_atom_site_aniso_U_11
_atom_site_aniso_U_22
_atom_site_aniso_U_33
_atom_site_aniso_U_23
_atom_site_aniso_U_13
_atom_site_aniso_U_12
Co1 0.0376(6) 0.0350(6) 0.0193(5) 0.0006(3) 0.0128(4) -0.0008(4)
Co2 0.0400(6) 0.0330(6) 0.0205(5) 0.0019(3) 0.0153(5) -0.0004(3)
O1 0.041(3) 0.055(3) 0.033(3) 0.003(2) 0.010(2) -0.005(2)
O2 0.040(3) 0.044(3) 0.048(3) 0.002(2) 0.020(2) 0.002(2)
O3 0.053(3) 0.048(3) 0.041(3) 0.010(2) 0.016(3) -0.004(3)
O4 0.041(3) 0.042(3) 0.032(3) -0.002(2) 0.007(2) 0.001(2)
O5 0.071(4) 0.082(5) 0.062(4) -0.031(4) 0.042(4) -0.017(3)
O6 0.058(4) 0.059(4) 0.063(4) -0.012(3) 0.037(3) -0.013(3)
O7 0.099(4) 0.041(3) 0.041(3) -0.003(3) 0.050(3) -0.003(3)
O8 0.087(4) 0.035(3) 0.033(3) 0.000(2) 0.040(3) -0.002(3)
O9 0.113(5) 0.043(3) 0.066(4) -0.019(3) 0.070(4) -0.022(3)
O10 0.070(3) 0.044(3) 0.045(3) -0.016(2) 0.043(3) -0.013(3)
O11 0.047(3) 0.043(3) 0.069(4) 0.013(3) 0.033(3) 0.003(2)
O12 0.106(5) 0.036(3) 0.060(4) -0.005(3) 0.067(4) -0.005(3)
O13 0.062(4) 0.037(3) 0.068(4) 0.012(3) 0.038(3) 0.010(3)
O14 0.074(4) 0.071(4) 0.035(3) -0.005(3) 0.030(3) -0.013(3)
O15 0.037(2) 0.038(3) 0.028(2) 0.0060(19) 0.017(2) -0.0001(19)
O16 0.052(3) 0.052(4) 0.056(4) -0.005(3) 0.017(3) -0.001(3)
O17 0.074(4) 0.047(3) 0.042(3) 0.000(2) 0.035(3) 0.012(3)
C0AA 0.060(5) 0.040(4) 0.045(5) 0.004(3) 0.038(4) 0.003(3)
C1 0.043(4) 0.032(4) 0.025(3) 0.003(3) 0.018(3) 0.000(3)
C2 0.040(4) 0.042(4) 0.031(4) 0.004(3) 0.018(3) 0.004(3)
C3 0.055(4) 0.045(4) 0.036(4) 0.000(3) 0.026(4) 0.004(3)
C4 0.056(4) 0.038(4) 0.028(4) -0.001(3) 0.025(3) 0.003(3)
C5 0.062(5) 0.043(4) 0.027(4) -0.002(3) 0.027(4) -0.002(3)
C6 0.037(3) 0.041(4) 0.028(3) -0.002(3) 0.018(3) -0.002(3)
C7 0.042(4) 0.039(4) 0.026(3) 0.000(3) 0.016(3) 0.001(3)
C8 0.042(4) 0.038(4) 0.027(4) -0.002(3) 0.017(3) -0.002(3)
C9 0.030(3) 0.044(4) 0.034(4) 0.002(3) 0.011(3) -0.001(3)
C10 0.043(4) 0.037(4) 0.042(4) 0.000(3) 0.025(3) -0.002(3)
C11 0.045(4) 0.038(4) 0.034(4) 0.003(3) 0.023(3) 0.004(3)
C12 0.047(4) 0.044(4) 0.036(4) 0.007(3) 0.024(4) 0.002(3)
C13 0.062(5) 0.034(4) 0.033(4) -0.004(3) 0.025(4) -0.013(3)
C14 0.063(5) 0.031(3) 0.036(4) 0.000(3) 0.035(4) -0.004(3)
C16 0.051(4) 0.046(4) 0.038(4) -0.006(3) 0.029(4) -0.004(3)
C17 0.063(5) 0.035(4) 0.048(5) -0.005(3) 0.037(4) 0.001(3)
C18 0.065(5) 0.034(4) 0.039(4) -0.001(3) 0.036(4) -0.002(3)
C19 0.065(5) 0.037(4) 0.036(4) -0.006(3) 0.032(4) -0.001(3)
C20 0.057(4) 0.037(4) 0.029(4) -0.001(3) 0.028(4) -0.002(3)
C21 0.070(5) 0.038(4) 0.035(4) -0.006(3) 0.035(4) -0.005(4)
C22 0.062(5) 0.039(4) 0.035(4) -0.004(3) 0.034(4) -0.002(3)
C23 0.070(5) 0.040(4) 0.034(4) -0.002(3) 0.037(4) -0.004(3)
O18 0.107(10) 0.147(13) 0.147(14) 0.000 0.089(11) 0.000
O19 0.20(2) 0.114(16) 0.18(2) -0.069(16) 0.15(2) -0.077(17)
O20 0.039(6) 0.046(6) 0.059(7) -0.002(5) 0.025(5) -0.008(5)

loop_
_atom_type_symbol
_atom_type_description
_atom_type_scat_dispersion_real
_atom_type_scat_dispersion_imag
_atom_type_scat_source
C C 0.0033 0.0016 'International Tables Vol C Tables 4.2.6.8 and 6.1.1.4'
H H 0.0000 0.0000 'International Tables Vol C Tables 4.2.6.8 and 6.1.1.4'
Co Co 0.3494 0.9721 'International Tables Vol C Tables 4.2.6.8 and 6.1.1.4'
O O 0.0106 0.0060 'International Tables Vol C Tables 4.2.6.8 and 6.1.1.4'

loop_
_geom_angle_atom_site_label_1
_geom_angle_atom_site_label_2
_geom_angle_atom_site_label_3
_geom_angle
_geom_angle_site_symmetry_1
_geom_angle_site_symmetry_3
_geom_angle_publ_flag
O1 Co1 O4 172.6(2) . 8_566 ?
O1 Co1 O13 90.6(2) . . ?
O1 Co1 O14 86.0(2) . . ?
O1 Co1 O15 96.5(2) . 8_566 ?
O4 Co1 O13 84.0(2) 8_566 . ?
O4 Co1 O14 88.7(2) 8_566 . ?
O4 Co1 O15 88.9(2) 8_566 8_566 ?
O7 Co1 O1 95.6(2) 8_566 . ?
O7 Co1 O4 89.5(2) 8_566 8_566 ?
O7 Co1 O13 89.7(2) 8_566 . ?
O7 Co1 O14 177.2(2) 8_566 . ?
O7 Co1 O15 89.7(2) 8_566 8_566 ?
O13 Co1 O14 87.9(3) . . ?
O13 Co1 O15 172.9(2) . 8_566 ?
O14 Co1 O15 92.5(2) . 8_566 ?
O2 Co2 O10 88.6(2) 8_465 6_575 ?
O2 Co2 O15 96.4(2) 8_465 . ?
O2 Co2 O16 170.9(2) 8_465 . ?
O2 Co2 O17 89.4(2) 8_465 . ?
O8 Co2 O2 96.0(2) . 8_465 ?
O8 Co2 O10 173.8(2) . 6_575 ?
O8 Co2 O15 94.08(19) . . ?
O8 Co2 O16 91.3(3) . . ?
O8 Co2 O17 88.8(2) . . ?
O10 Co2 O15 89.60(18) 6_575 . ?
O10 Co2 O16 83.8(2) 6_575 . ?
O10 Co2 O17 87.0(2) 6_575 . ?
O16 Co2 O15 88.5(2) . . ?
O16 Co2 O17 85.3(3) . . ?
O17 Co2 O15 173.2(2) . . ?
C1 O1 Co1 132.5(5) . . ?
C1 O2 Co2 137.3(5) . 8_566 ?
C2 O4 Co1 129.3(5) . 8_465 ?
C3 O6 H6 109.5 . . ?
C4 O7 Co1 143.2(5) . 8_465 ?
C4 O8 Co2 128.9(4) . . ?
C5 O10 Co2 130.6(5) . 6_576 ?
C12 O11 C10 119.1(6) . . ?
C14 O12 C18 119.0(5) . . ?
Co1 O13 H13A 122(5) . . ?
Co1 O13 H13B 121(4) . . ?
H13A O13 H13B 101(5) . . ?
Co1 O14 H14A 122(4) . . ?
Co1 O14 H14B 123(4) . . ?
H14A O14 H14B 103(5) . . ?
Co1 O15 Co2 109.27(19) 8_465 . ?
Co1 O15 H15A 109.8 8_465 . ?
Co1 O15 H15B 109.8 8_465 . ?
Co2 O15 H15A 109.8 . . ?
Co2 O15 H15B 109.8 . . ?
H15A O15 H15B 108.3 . . ?
Co2 O16 H16A 118.8 . . ?
Co2 O16 H16B 127.1 . . ?
H16A O16 H16B 109.5 . . ?
Co2 O17 H17A 126(3) . . ?
Co2 O17 H17B 127(4) . . ?
H17A O17 H17B 102(5) . . ?
C14 C0AA H0AA 120.6 . . ?
C14 C0AA C16 118.8(7) . . ?
C16 C0AA H0AA 120.6 . . ?
O1 C1 C6 116.1(6) . . ?
O2 C1 O1 126.2(7) . . ?
O2 C1 C6 117.7(6) . . ?
O3 C2 C8 119.1(6) . . ?
O4 C2 O3 124.2(7) . . ?
O4 C2 C8 116.6(6) . . ?
O5 C3 O6 123.4(8) . . ?
O5 C3 C16 122.6(7) . . ?
O6 C3 C16 114.0(6) . . ?
O7 C4 O8 125.1(6) . . ?
O7 C4 C20 117.0(6) . . ?
O8 C4 C20 117.9(6) . . ?
O9 C5 C22 118.9(6) . . ?
O10 C5 O9 124.4(7) . . ?
O10 C5 C22 116.7(7) . . ?
C7 C6 C1 120.1(6) . . ?
C11 C6 C1 120.0(6) . . ?
C11 C6 C7 119.9(6) . . ?
C6 C7 H7 120.3 . . ?
C6 C7 C8 119.3(7) . . ?
C8 C7 H7 120.3 . . ?
C7 C8 C2 121.3(6) . . ?
C9 C8 C2 118.6(6) . . ?
C9 C8 C7 120.1(7) . . ?
C8 C9 H9 120.5 . . ?
C10 C9 C8 119.1(7) . . ?
C10 C9 H9 120.5 . . ?
C9 C10 O11 119.5(6) . . ?
C11 C10 O11 119.3(7) . . ?
C11 C10 C9 121.1(6) . . ?
C6 C11 H11 119.8 . . ?
C10 C11 C6 120.4(7) . . ?
C10 C11 H11 119.8 . . ?
O11 C12 C13 122.8(7) . . ?
O11 C12 C17 117.0(7) . . ?
C13 C12 C17 120.2(7) . . ?
C12 C13 H13 120.0 . . ?
C14 C13 C12 119.9(7) . . ?
C14 C13 H13 120.0 . . ?
O12 C14 C0AA 115.5(7) . . ?
C13 C14 O12 122.7(7) . . ?
C13 C14 C0AA 121.8(7) . . ?
C0AA C16 C3 119.9(7) . . ?
C17 C16 C0AA 119.7(7) . . ?
C17 C16 C3 120.3(7) . . ?
C12 C17 H17 120.3 . . ?
C16 C17 C12 119.4(7) . . ?
C16 C17 H17 120.3 . . ?
O12 C18 C19 122.3(6) . . ?
C23 C18 O12 116.2(6) . . ?
C23 C18 C19 121.4(7) . . ?
C18 C19 H19 120.7 . . ?
C18 C19 C20 118.6(6) . . ?
C20 C19 H19 120.7 . . ?
C19 C20 C4 118.6(6) . . ?
C19 C20 C21 120.3(6) . . ?
C21 C20 C4 121.1(7) . . ?
C20 C21 H21 120.2 . . ?
C22 C21 C20 119.7(7) . . ?
C22 C21 H21 120.2 . . ?
C21 C22 C5 120.3(7) . . ?
C23 C22 C5 119.3(6) . . ?
C23 C22 C21 120.3(6) . . ?
C18 C23 H23 120.3 . . ?
C22 C23 C18 119.5(6) . . ?
C22 C23 H23 120.3 . . ?
H18A O18 H18B 104.5 . . ?
H19A O19 H19B 104.5 . . ?
H20A O20 H20B 102(5) . . ?

loop_
_geom_bond_atom_site_label_1
_geom_bond_atom_site_label_2
_geom_bond_distance
_geom_bond_site_symmetry_2
_geom_bond_publ_flag
Co1 O1 2.040(5) . ?
Co1 O4 2.060(5) 8_566 ?
Co1 O7 2.026(5) 8_566 ?
Co1 O13 2.114(6) . ?
Co1 O14 2.154(6) . ?
Co1 O15 2.165(5) 8_566 ?
Co2 O2 2.068(5) 8_465 ?
Co2 O8 2.041(5) . ?
Co2 O10 2.095(5) 6_575 ?
Co2 O15 2.170(5) . ?
Co2 O16 2.130(6) . ?
Co2 O17 2.154(5) . ?
O1 C1 1.255(9) . ?
O2 C1 1.243(9) . ?
O3 C2 1.267(9) . ?
O4 C2 1.242(9) . ?
O5 C3 1.206(9) . ?
O6 H6 0.8200 . ?
O6 C3 1.325(10) . ?
O7 C4 1.248(9) . ?
O8 C4 1.253(9) . ?
O9 C5 1.257(10) . ?
O10 C5 1.251(8) . ?
O11 C10 1.405(9) . ?
O11 C12 1.384(9) . ?
O12 C14 1.383(9) . ?
O12 C18 1.393(9) . ?
O13 H13A 0.85(2) . ?
O13 H13B 0.86(2) . ?
O14 H14A 0.86(2) . ?
O14 H14B 0.85(2) . ?
O15 H15A 0.9700 . ?
O15 H15B 0.9700 . ?
O16 H16A 0.8388 . ?
O16 H16B 0.8451 . ?
O17 H17A 0.86(2) . ?
O17 H17B 0.86(2) . ?
C0AA H0AA 0.9300 . ?
C0AA C14 1.392(11) . ?
C0AA C16 1.408(10) . ?
C1 C6 1.508(10) . ?
C2 C8 1.510(10) . ?
C3 C16 1.492(11) . ?
C4 C20 1.501(9) . ?
C5 C22 1.506(10) . ?
C6 C7 1.400(10) . ?
C6 C11 1.389(10) . ?
C7 H7 0.9300 . ?
C7 C8 1.405(10) . ?
C8 C9 1.401(10) . ?
C9 H9 0.9300 . ?
C9 C10 1.391(11) . ?
C10 C11 1.373(10) . ?
C11 H11 0.9300 . ?
C12 C13 1.391(11) . ?
C12 C17 1.398(12) . ?
C13 H13 0.9300 . ?
C13 C14 1.349(11) . ?
C16 C17 1.392(11) . ?
C17 H17 0.9300 . ?
C18 C19 1.394(11) . ?
C18 C23 1.387(10) . ?
C19 H19 0.9300 . ?
C19 C20 1.398(10) . ?
C20 C21 1.399(10) . ?
C21 H21 0.9300 . ?
C21 C22 1.394(10) . ?
C22 C23 1.385(11) . ?
C23 H23 0.9300 . ?
O18 H18A 0.8499 . ?
O18 H18B 0.8499 . ?
O19 H19A 0.8498 . ?
O19 H19B 0.8500 . ?
O20 H20A 0.85(2) . ?
O20 H20B 0.85(2) . ?

loop_
_geom_torsion_atom_site_label_1
_geom_torsion_atom_site_label_2
_geom_torsion_atom_site_label_3
_geom_torsion_atom_site_label_4
_geom_torsion
_geom_torsion_site_symmetry_1
_geom_torsion_site_symmetry_2
_geom_torsion_site_symmetry_3
_geom_torsion_site_symmetry_4
_geom_torsion_publ_flag
Co1 O1 C1 O2 -10.8(11) . . . . ?
Co1 O1 C1 C6 169.9(4) . . . . ?
Co1 O4 C2 O3 -45.2(11) 8_465 . . . ?
Co1 O4 C2 C8 136.2(6) 8_465 . . . ?
Co1 O7 C4 O8 4.0(16) 8_465 . . . ?
Co1 O7 C4 C20 -177.1(7) 8_465 . . . ?
Co2 O2 C1 O1 -5.4(12) 8_566 . . . ?
Co2 O2 C1 C6 173.9(5) 8_566 . . . ?
Co2 O8 C4 O7 9.0(13) . . . . ?
Co2 O8 C4 C20 -169.8(5) . . . . ?
Co2 O10 C5 O9 -10.7(12) 6_576 . . . ?
Co2 O10 C5 C22 170.1(5) 6_576 . . . ?
O1 C1 C6 C7 20.5(9) . . . . ?
O1 C1 C6 C11 -159.2(6) . . . . ?
O2 C1 C6 C7 -158.8(7) . . . . ?
O2 C1 C6 C11 21.4(9) . . . . ?
O3 C2 C8 C7 -20.0(10) . . . . ?
O3 C2 C8 C9 160.5(7) . . . . ?
O4 C2 C8 C7 158.7(7) . . . . ?
O4 C2 C8 C9 -20.8(10) . . . . ?
O5 C3 C16 C0AA 164.5(8) . . . . ?
O5 C3 C16 C17 -12.5(12) . . . . ?
O6 C3 C16 C0AA -13.2(10) . . . . ?
O6 C3 C16 C17 169.8(7) . . . . ?
O7 C4 C20 C19 2.3(11) . . . . ?
O7 C4 C20 C21 -177.5(8) . . . . ?
O8 C4 C20 C19 -178.8(7) . . . . ?
O8 C4 C20 C21 1.4(11) . . . . ?
O9 C5 C22 C21 -17.9(12) . . . . ?
O9 C5 C22 C23 161.2(8) . . . . ?
O10 C5 C22 C21 161.3(8) . . . . ?
O10 C5 C22 C23 -19.6(12) . . . . ?
O11 C10 C11 C6 179.9(6) . . . . ?
O11 C12 C13 C14 -175.2(7) . . . . ?
O11 C12 C17 C16 174.8(7) . . . . ?
O12 C18 C19 C20 178.5(8) . . . . ?
O12 C18 C23 C22 -178.3(8) . . . . ?
C0AA C16 C17 C12 1.2(12) . . . . ?
C1 C6 C7 C8 177.2(6) . . . . ?
C1 C6 C11 C10 179.5(6) . . . . ?
C2 C8 C9 C10 178.1(7) . . . . ?
C3 C16 C17 C12 178.2(7) . . . . ?
C4 C20 C21 C22 175.5(7) . . . . ?
C5 C22 C23 C18 179.2(8) . . . . ?
C6 C7 C8 C2 -175.6(6) . . . . ?
C6 C7 C8 C9 3.9(10) . . . . ?
C7 C6 C11 C10 -0.3(10) . . . . ?
C7 C8 C9 C10 -1.4(11) . . . . ?
C8 C9 C10 O11 -179.0(7) . . . . ?
C8 C9 C10 C11 -2.0(11) . . . . ?
C9 C10 C11 C6 2.9(11) . . . . ?
C10 O11 C12 C13 -48.7(10) . . . . ?
C10 O11 C12 C17 133.6(7) . . . . ?
C11 C6 C7 C8 -3.0(10) . . . . ?
C12 O11 C10 C9 -40.9(10) . . . . ?
C12 O11 C10 C11 142.0(7) . . . . ?
C12 C13 C14 O12 179.3(7) . . . . ?
C12 C13 C14 C0AA -0.1(11) . . . . ?
C13 C12 C17 C16 -3.0(11) . . . . ?
C14 O12 C18 C19 22.2(12) . . . . ?
C14 O12 C18 C23 -161.2(8) . . . . ?
C14 C0AA C16 C3 -175.9(7) . . . . ?
C14 C0AA C16 C17 1.1(11) . . . . ?
C16 C0AA C14 O12 178.9(7) . . . . ?
C16 C0AA C14 C13 -1.7(11) . . . . ?
C17 C12 C13 C14 2.5(11) . . . . ?
C18 O12 C14 C0AA -124.8(8) . . . . ?
C18 O12 C14 C13 55.8(11) . . . . ?
C18 C19 C20 C4 -178.9(7) . . . . ?
C18 C19 C20 C21 0.9(12) . . . . ?
C19 C18 C23 C22 -1.7(13) . . . . ?
C19 C20 C21 C22 -4.3(12) . . . . ?
C20 C21 C22 C5 -176.2(7) . . . . ?
C20 C21 C22 C23 4.7(13) . . . . ?
C21 C22 C23 C18 -1.7(13) . . . . ?
C23 C18 C19 C20 2.1(13) . . . . ?
